data_4106918
loop_
_publ_author_name
'Thomas P. Vaid'

_publ_section_title
;
 A Porphyrin with a C=C Unit at Its Center
;
_journal_name_full 'Journal of the American Chemical Society'
_journal_page_first 15838
_journal_page_last 15841
_journal_paper_doi 10.1021/ja205738z
_journal_volume 133
_journal_year 2011
_chemical_formula_sum 'C50 H36 N4'
_chemical_formula_weight 692.83
_chemical_name_systematic
;
 ?
;
_space_group_IT_number 14
_symmetry_cell_setting monoclinic
_symmetry_space_group_name_Hall '-P 2yn'
_symmetry_space_group_name_H-M 'P 1 21/n 1'
_atom_sites_solution_hydrogens geom
_atom_sites_solution_primary direct
_atom_sites_solution_secondary difmap
_audit_creation_date 2011-07-25T21:09:56-00:00
_audit_creation_method 'WinGX routine CIF_UPDATE'
_cell_angle_alpha 90
_cell_angle_beta 93.327(4)
_cell_angle_gamma 90
_cell_formula_units_Z 4
_cell_length_a 15.523(2)
_cell_length_b 14.8902(19)
_cell_length_c 15.937(2)
_cell_measurement_reflns_used 6344
_cell_measurement_temperature 173(2)
_cell_measurement_theta_max 23.19
_cell_measurement_theta_min 2.56
_cell_volume 3677.5(8)
_computing_cell_refinement 'Bruker SAINT'
_computing_data_collection 'Bruker APEX2'
_computing_data_reduction 'Bruker SAINT'
_computing_molecular_graphics 'Bruker SHELXTL'
_computing_publication_material 'Bruker SHELXTL'
_computing_structure_refinement 'SHELXL-97 (Sheldrick, 2008)'
_computing_structure_solution 'SHELXS-97 (Sheldrick, 2008)'
_diffrn_ambient_temperature 173(2)
_diffrn_measured_fraction_theta_full 0.995
_diffrn_measured_fraction_theta_max 0.995
_diffrn_radiation_monochromator graphite
_diffrn_radiation_type MoK\a
_diffrn_radiation_wavelength 0.71073
_diffrn_reflns_av_R_equivalents 0.0497
_diffrn_reflns_av_unetI/netI 0.045
_diffrn_reflns_limit_h_max 19
_diffrn_reflns_limit_h_min -19
_diffrn_reflns_limit_k_max 18
_diffrn_reflns_limit_k_min -18
_diffrn_reflns_limit_l_max 19
_diffrn_reflns_limit_l_min -19
_diffrn_reflns_number 33518
_diffrn_reflns_theta_full 26.36
_diffrn_reflns_theta_max 26.36
_diffrn_reflns_theta_min 1.78
_exptl_absorpt_coefficient_mu 0.074
_exptl_absorpt_correction_T_max 0.9840
_exptl_absorpt_correction_T_min 0.9826
_exptl_absorpt_correction_type multi-scan
_exptl_absorpt_process_details 'Bruker AXScale'
_exptl_crystal_colour black
_exptl_crystal_density_diffrn 1.251
_exptl_crystal_description Octahedron
_exptl_crystal_F_000 1456
_exptl_crystal_size_max 0.24
_exptl_crystal_size_mid 0.22
_exptl_crystal_size_min 0.22
_refine_diff_density_max 0.285
_refine_diff_density_min -0.318
_refine_diff_density_rms 0.057
_refine_ls_extinction_method none
_refine_ls_goodness_of_fit_ref 1.091
_refine_ls_hydrogen_treatment constr
_refine_ls_matrix_type full
_refine_ls_number_parameters 500
_refine_ls_number_reflns 7467
_refine_ls_number_restraints 0
_refine_ls_restrained_S_all 1.091
_refine_ls_R_factor_all 0.1002
_refine_ls_R_factor_gt 0.0696
_refine_ls_shift/su_max 0.003
_refine_ls_shift/su_mean 0
_refine_ls_structure_factor_coef Fsqd
_refine_ls_weighting_details 'calc w=1/[\s^2^(Fo^2^)+(0.0524P)^2^+5.5398P] where P=(Fo^2^+2Fc^2^)/3'
_refine_ls_weighting_scheme calc
_refine_ls_wR_factor_ref 0.1929
_reflns_number_gt 5210
_reflns_number_total 7467
_reflns_threshold_expression >2\s(I)
_cod_data_source_file ja205738z_si_001.cif
_cod_data_source_block ccttp2
_cod_original_cell_volume 3677.5(9)
_cod_database_code 4106918

loop_
_symmetry_equiv_pos_as_xyz
'x, y, z'
'-x+1/2, y+1/2, -z+1/2'
'-x, -y, -z'
'x-1/2, -y-1/2, z-1/2'

loop_
_atom_site_label
_atom_site_fract_x
_atom_site_fract_y
_atom_site_fract_z
_atom_site_U_iso_or_equiv
_atom_site_adp_type
_atom_site_calc_flag
_atom_site_refinement_flags
_atom_site_occupancy
_atom_site_disorder_assembly
_atom_site_disorder_group
_atom_site_type_symbol
C1 0.85603(19) 0.1217(2) 0.1697(2) 0.0358(7) Uani d . 1 A 1 C
C2 0.8429(2) 0.0574(2) 0.1030(2) 0.0378(7) Uani d . 1 A 1 C
H2 0.8677 -0.0009 0.1024 0.045 Uiso calc R 1 A 1 H
C3 0.7902(2) 0.0921(2) 0.0417(2) 0.0399(7) Uani d . 1 A 1 C
H3 0.7692 0.0611 -0.0074 0.048 Uiso calc R 1 A 1 H
C4 0.7707(2) 0.1833(2) 0.0618(2) 0.0395(7) Uani d . 1 A 1 C
C5 0.7295(2) 0.2475(2) 0.0133(2) 0.0418(8) Uani d . 1 A 1 C
C6 0.7473(2) 0.3379(2) 0.03661(19) 0.0375(7) Uani d . 1 A 1 C
C7 0.7388(2) 0.4148(2) -0.01249(19) 0.0399(7) Uani d . 1 A 1 C
H7 0.7024 0.4211 -0.0622 0.048 Uiso calc R 1 A 1 H
C8 0.7923(2) 0.4807(2) 0.02322(19) 0.0389(7) Uani d . 1 A 1 C
H8 0.8007 0.539 0.001 0.047 Uiso calc R 1 A 1 H
C9 0.8317(2) 0.4465(2) 0.09740(19) 0.0374(7) Uani d . 1 A 1 C
C10 0.88061(19) 0.4986(2) 0.15848(19) 0.0380(7) Uani d . 1 A 1 C
C11 0.88464(18) 0.4808(2) 0.24256(19) 0.0365(7) Uani d . 1 A 1 C
C12 0.90397(19) 0.5470(2) 0.30673(19) 0.0358(7) Uani d . 1 A 1 C
H12 0.9311 0.6033 0.2985 0.043 Uiso calc R 1 A 1 H
C13 0.87745(19) 0.51647(19) 0.38004(19) 0.0333(6) Uani d . 1 A 1 C
H13 0.878 0.5494 0.4311 0.04 Uiso calc R 1 A 1 H
C14 0.84792(18) 0.42541(19) 0.36835(19) 0.0334(7) Uani d . 1 A 1 C
C15 0.82783(18) 0.3632(2) 0.42714(19) 0.0342(7) Uani d . 1 A 1 C
C16 0.83247(19) 0.2714(2) 0.40282(19) 0.0339(7) Uani d . 1 A 1 C
C17 0.8490(2) 0.1979(2) 0.4543(2) 0.0411(7) Uani d . 1 A 1 C
H17 0.8425 0.1951 0.5131 0.049 Uiso calc R 1 A 1 H
C18 0.8769(2) 0.1285(2) 0.4036(2) 0.0439(8) Uani d . 1 A 1 C
H18 0.8947 0.0706 0.4228 0.053 Uiso calc R 1 A 1 H
C19 0.8745(2) 0.1576(2) 0.3211(2) 0.0369(7) Uani d . 1 A 1 C
C20 0.8879(2) 0.1040(2) 0.2485(2) 0.0380(7) Uani d . 1 A 1 C
C21 0.8184(2) 0.2917(2) 0.1719(2) 0.0286(11) Uani d P 0.888(10) A 1 C
C22 0.8368(2) 0.3133(2) 0.2535(2) 0.0292(10) Uani d P 0.888(10) A 1 C
C23 0.6886(2) 0.2274(2) -0.0715(2) 0.0432(8) Uani d . 1 A 1 C
C24 0.7387(2) 0.2138(3) -0.1395(2) 0.0566(10) Uani d . 1 A 1 C
H24 0.7998 0.2149 -0.1311 0.068 Uiso calc R 1 A 1 H
C25 0.7017(2) 0.1985(3) -0.2194(2) 0.0565(10) Uani d . 1 A 1 C
H25 0.738 0.1905 -0.2648 0.068 Uiso calc R 1 A 1 H
C26 0.6131(2) 0.1946(2) -0.2343(3) 0.0523(9) Uani d . 1 A 1 C
C27 0.5642(3) 0.2062(3) -0.1667(3) 0.0750(13) Uani d . 1 A 1 C
H27 0.5032 0.2029 -0.1749 0.09 Uiso calc R 1 A 1 H
C28 0.5999(2) 0.2225(3) -0.0866(3) 0.0676(12) Uani d . 1 A 1 C
H28 0.5633 0.2305 -0.0414 0.081 Uiso calc R 1 A 1 H
C29 0.5727(3) 0.1792(3) -0.3218(3) 0.0718(12) Uani d . 1 A 1 C
H29A 0.5453 0.1199 -0.3246 0.108 Uiso calc R 1 A 1 H
H29B 0.6175 0.1821 -0.3626 0.108 Uiso calc R 1 A 1 H
H29C 0.5292 0.2255 -0.335 0.108 Uiso calc R 1 A 1 H
C30 0.91410(19) 0.5856(2) 0.12849(18) 0.0375(7) Uani d . 1 A 1 C
C31 0.9887(2) 0.5883(2) 0.0832(2) 0.0438(8) Uani d . 1 A 1 C
H31 1.0193 0.5345 0.0733 0.053 Uiso calc R 1 A 1 H
C32 1.0179(2) 0.6689(3) 0.0530(2) 0.0473(8) Uani d . 1 A 1 C
H32 1.0689 0.6692 0.0228 0.057 Uiso calc R 1 A 1 H
C33 0.9750(2) 0.7502(2) 0.0651(2) 0.0436(8) Uani d . 1 A 1 C
C34 0.9011(2) 0.7467(2) 0.1115(2) 0.0428(8) Uani d . 1 A 1 C
H34 0.871 0.8006 0.1226 0.051 Uiso calc R 1 A 1 H
C35 0.8713(2) 0.6663(2) 0.14121(19) 0.0419(8) Uani d . 1 A 1 C
H35 0.8202 0.6658 0.1712 0.05 Uiso calc R 1 A 1 H
C36 1.0057(3) 0.8377(3) 0.0314(3) 0.0624(11) Uani d . 1 A 1 C
H36A 1.0411 0.8689 0.0753 0.094 Uiso calc R 1 A 1 H
H36B 0.9559 0.8751 0.014 0.094 Uiso calc R 1 A 1 H
H36C 1.0403 0.8264 -0.017 0.094 Uiso calc R 1 A 1 H
C37 0.81753(19) 0.38704(19) 0.51696(19) 0.0351(7) Uani d . 1 A 1 C
C38 0.7432(2) 0.3611(2) 0.5560(2) 0.0432(8) Uani d . 1 A 1 C
H38 0.7001 0.3273 0.5253 0.052 Uiso calc R 1 A 1 H
C39 0.7317(2) 0.3838(2) 0.6388(2) 0.0471(8) Uani d . 1 A 1 C
H39 0.6804 0.3657 0.6639 0.057 Uiso calc R 1 A 1 H
C40 0.7932(2) 0.4324(2) 0.6857(2) 0.0451(8) Uani d . 1 A 1 C
C41 0.8677(2) 0.4581(2) 0.6471(2) 0.0436(8) Uani d . 1 A 1 C
H41 0.9107 0.4919 0.6779 0.052 Uiso calc R 1 A 1 H
C42 0.8797(2) 0.4350(2) 0.5647(2) 0.0408(7) Uani d . 1 A 1 C
H42 0.9315 0.4522 0.5401 0.049 Uiso calc R 1 A 1 H
C43 0.7816(3) 0.4542(3) 0.7774(2) 0.0619(10) Uani d . 1 A 1 C
H43A 0.7204 0.45 0.7887 0.093 Uiso calc R 1 A 1 H
H43B 0.8024 0.5152 0.7896 0.093 Uiso calc R 1 A 1 H
H43C 0.8147 0.4113 0.8132 0.093 Uiso calc R 1 A 1 H
C44 0.9309(2) 0.0147(2) 0.2647(2) 0.0391(7) Uani d . 1 A 1 C
C45 0.8869(2) -0.0579(2) 0.2947(3) 0.0553(10) Uani d . 1 A 1 C
H45 0.8279 -0.0517 0.3064 0.066 Uiso calc R 1 A 1 H
C46 0.9279(2) -0.1395(2) 0.3077(2) 0.0544(10) Uani d . 1 A 1 C
H46 0.8958 -0.1884 0.3281 0.065 Uiso calc R 1 A 1 H
C47 1.0132(2) -0.1525(2) 0.2924(2) 0.0457(8) Uani d . 1 A 1 C
C48 1.0566(2) -0.0800(3) 0.2596(3) 0.0681(12) Uani d . 1 A 1 C
H48 1.1148 -0.087 0.2456 0.082 Uiso calc R 1 A 1 H
C49 1.0163(2) 0.0019(3) 0.2470(3) 0.0627(11) Uani d . 1 A 1 C
H49 1.048 0.0506 0.2256 0.075 Uiso calc R 1 A 1 H
C50 1.0566(3) -0.2428(3) 0.3036(3) 0.0596(10) Uani d . 1 A 1 C
H50A 1.0338 -0.2739 0.3518 0.089 Uiso calc R 1 A 1 H
H50B 1.119 -0.2343 0.3136 0.089 Uiso calc R 1 A 1 H
H50C 1.0453 -0.279 0.2528 0.089 Uiso calc R 1 A 1 H
N1 0.81317(16) 0.20190(16) 0.14076(17) 0.0383(6) Uani d . 1 A 1 n
N2 0.80253(16) 0.35842(17) 0.10616(16) 0.0375(6) Uani d . 1 A 1 n
N3 0.85359(16) 0.40408(17) 0.28324(16) 0.0357(6) Uani d . 1 A 1 n
N4 0.84545(15) 0.24662(16) 0.31985(15) 0.0328(6) Uani d . 1 A 1 n
C21A 0.8387(15) 0.3553(18) 0.2040(16) 0.027(8) Uiso d P 0.112(10) A 2 C
C22A 0.8392(18) 0.267(2) 0.2250(19) 0.031(8) Uiso d P 0.112(10) A 2 C

loop_
_atom_site_aniso_label
_atom_site_aniso_U_11
_atom_site_aniso_U_22
_atom_site_aniso_U_33
_atom_site_aniso_U_12
_atom_site_aniso_U_13
_atom_site_aniso_U_23
C1 0.0345(16) 0.0290(15) 0.0449(18) -0.0038(12) 0.0119(13) -0.0004(13)
C2 0.0397(17) 0.0253(15) 0.0495(19) -0.0018(13) 0.0120(14) -0.0020(13)
C3 0.0418(18) 0.0271(15) 0.0517(19) -0.0059(13) 0.0096(15) -0.0010(14)
C4 0.0346(16) 0.0338(17) 0.0510(19) -0.0050(13) 0.0107(14) 0.0009(14)
C5 0.0346(16) 0.0351(17) 0.057(2) 0.0022(14) 0.0180(15) 0.0054(15)
C6 0.0384(17) 0.0374(17) 0.0376(17) 0.0065(14) 0.0108(13) 0.0034(13)
C7 0.0507(19) 0.0357(17) 0.0338(16) 0.0087(14) 0.0071(14) -0.0003(13)
C8 0.0528(19) 0.0280(16) 0.0360(16) 0.0072(14) 0.0040(14) -0.0006(13)
C9 0.0385(17) 0.0412(18) 0.0329(16) 0.0100(14) 0.0067(13) -0.0010(13)
C10 0.0340(16) 0.0417(18) 0.0388(17) 0.0089(14) 0.0072(13) -0.0021(14)
C11 0.0277(15) 0.0465(19) 0.0358(16) 0.0061(13) 0.0053(12) -0.0037(14)
C12 0.0355(16) 0.0324(16) 0.0398(17) -0.0039(13) 0.0038(13) 0.0002(13)
C13 0.0366(16) 0.0278(15) 0.0359(16) 0.0001(12) 0.0054(12) -0.0006(12)
C14 0.0295(15) 0.0293(15) 0.0419(17) 0.0031(12) 0.0071(12) -0.0034(13)
C15 0.0283(15) 0.0308(15) 0.0437(17) 0.0015(12) 0.0036(12) 0.0040(13)
C16 0.0327(16) 0.0309(16) 0.0384(16) 0.0010(12) 0.0052(13) 0.0022(13)
C17 0.053(2) 0.0355(17) 0.0349(16) 0.0012(15) 0.0073(14) 0.0058(13)
C18 0.056(2) 0.0268(16) 0.0499(19) 0.0046(14) 0.0105(16) 0.0099(14)
C19 0.0383(17) 0.0312(16) 0.0421(17) -0.0006(13) 0.0092(13) 0.0021(13)
C20 0.0355(16) 0.0305(16) 0.0494(19) -0.0045(13) 0.0150(14) -0.0012(14)
C21 0.0259(17) 0.0247(18) 0.036(2) 0.0003(13) 0.0084(14) 0.0020(14)
C22 0.0276(17) 0.025(2) 0.035(2) -0.0002(13) 0.0046(13) 0.0017(15)
C23 0.0369(17) 0.0348(17) 0.058(2) -0.0010(14) 0.0036(15) 0.0050(15)
C24 0.0325(18) 0.077(3) 0.060(2) -0.0081(17) 0.0036(16) 0.004(2)
C25 0.042(2) 0.070(3) 0.057(2) -0.0073(18) 0.0008(17) -0.0019(19)
C26 0.046(2) 0.0364(19) 0.074(3) -0.0039(15) -0.0060(18) 0.0036(17)
C27 0.038(2) 0.096(4) 0.089(3) 0.005(2) -0.011(2) -0.018(3)
C28 0.036(2) 0.084(3) 0.084(3) 0.007(2) 0.016(2) -0.007(2)
C29 0.063(3) 0.067(3) 0.082(3) -0.009(2) -0.023(2) -0.001(2)
C30 0.0328(16) 0.0504(19) 0.0295(15) 0.0054(14) 0.0043(12) -0.0033(14)
C31 0.0399(18) 0.050(2) 0.0429(18) 0.0007(15) 0.0129(14) -0.0057(15)
C32 0.0368(18) 0.064(2) 0.0424(18) 0.0007(16) 0.0122(14) -0.0068(17)
C33 0.0408(18) 0.055(2) 0.0348(17) -0.0094(16) 0.0011(14) 0.0034(15)
C34 0.0416(18) 0.048(2) 0.0389(17) 0.0071(15) 0.0049(14) 0.0010(15)
C35 0.0378(17) 0.052(2) 0.0366(17) 0.0055(15) 0.0108(14) 0.0067(15)
C36 0.057(2) 0.069(3) 0.063(2) -0.011(2) 0.0134(19) 0.005(2)
C37 0.0360(16) 0.0260(15) 0.0436(17) 0.0043(12) 0.0064(13) 0.0046(13)
C38 0.0394(18) 0.0387(18) 0.052(2) -0.0007(14) 0.0074(15) 0.0008(15)
C39 0.0428(19) 0.049(2) 0.051(2) 0.0013(16) 0.0158(16) 0.0004(16)
C40 0.053(2) 0.0400(19) 0.0428(18) 0.0112(16) 0.0052(15) 0.0044(15)
C41 0.0473(19) 0.0394(18) 0.0432(18) 0.0034(15) -0.0055(15) 0.0038(15)
C42 0.0361(17) 0.0390(18) 0.0470(19) 0.0007(14) 0.0007(14) 0.0088(15)
C43 0.077(3) 0.062(3) 0.047(2) 0.006(2) 0.0098(19) -0.0023(18)
C44 0.0390(17) 0.0354(17) 0.0437(18) -0.0012(14) 0.0099(14) -0.0042(14)
C45 0.049(2) 0.0344(19) 0.086(3) -0.0015(15) 0.034(2) -0.0003(18)
C46 0.057(2) 0.0338(18) 0.075(3) -0.0037(16) 0.0284(19) 0.0026(17)
C47 0.047(2) 0.0360(18) 0.053(2) -0.0035(15) -0.0068(16) 0.0013(15)
C48 0.0333(19) 0.056(2) 0.116(4) 0.0035(17) 0.006(2) 0.014(2)
C49 0.0375(19) 0.046(2) 0.106(3) -0.0021(16) 0.013(2) 0.021(2)
C50 0.055(2) 0.044(2) 0.078(3) 0.0035(17) -0.009(2) 0.0025(19)
N1 0.0385(14) 0.0247(13) 0.0531(16) -0.0012(11) 0.0154(12) -0.0039(11)
N2 0.0383(14) 0.0363(14) 0.0392(14) 0.0090(11) 0.0122(11) 0.0107(11)
N3 0.0335(13) 0.0341(14) 0.0397(14) 0.0009(11) 0.0045(11) -0.0078(11)
N4 0.0320(13) 0.0313(13) 0.0355(13) -0.0009(10) 0.0062(10) 0.0074(11)

loop_
_atom_type_symbol
_atom_type_description
_atom_type_scat_dispersion_real
_atom_type_scat_dispersion_imag
_atom_type_scat_source
C C 0.0033 0.0016 'International Tables Vol C Tables 4.2.6.8 and 6.1.1.4'
H H 0 0 'International Tables Vol C Tables 4.2.6.8 and 6.1.1.4'
N N 0.0061 0.0033 'International Tables Vol C Tables 4.2.6.8 and 6.1.1.4'

loop_
_geom_angle_atom_site_label_1
_geom_angle_atom_site_label_2
_geom_angle_atom_site_label_3
_geom_angle
C20 C1 N1 127.1(3)
C20 C1 C2 125.9(3)
N1 C1 C2 105.9(3)
C3 C2 C1 109.7(3)
C2 C3 C4 109.3(3)
C5 C4 N1 123.1(3)
C5 C4 C3 129.5(3)
N1 C4 C3 106.9(3)
C4 C5 C6 116.0(3)
C4 C5 C23 122.3(3)
C6 C5 C23 119.6(3)
C7 C6 N2 107.6(3)
C7 C6 C5 128.6(3)
N2 C6 C5 121.1(3)
C8 C7 C6 108.5(3)
C7 C8 C9 108.2(3)
C8 C9 N2 107.4(3)
C8 C9 C10 124.6(3)
N2 C9 C10 127.2(3)
C11 C10 C9 123.8(3)
C11 C10 C30 119.2(3)
C9 C10 C30 115.9(3)
C10 C11 N3 127.7(3)
C10 C11 C12 124.1(3)
N3 C11 C12 106.9(2)
C13 C12 C11 108.9(3)
C12 C13 C14 108.6(3)
C15 C14 N3 122.7(3)
C15 C14 C13 129.3(3)
N3 C14 C13 107.5(3)
C14 C15 C16 116.5(3)
C14 C15 C37 122.6(3)
C16 C15 C37 119.9(3)
C17 C16 N4 108.6(3)
C17 C16 C15 127.5(3)
N4 C16 C15 121.5(3)
C16 C17 C18 107.2(3)
C19 C18 C17 109.0(3)
C18 C19 N4 107.5(3)
C18 C19 C20 126.6(3)
N4 C19 C20 125.4(3)
C1 C20 C19 125.4(3)
C1 C20 C44 117.9(3)
C19 C20 C44 116.1(3)
C22 C21 N1 124.1(3)
C22 C21 N2 123.2(3)
N1 C21 N2 112.7(3)
C21 C22 N4 123.0(3)
C21 C22 N3 123.9(3)
N4 C22 N3 113.0(3)
C24 C23 C28 117.0(3)
C24 C23 C5 120.7(3)
C28 C23 C5 122.2(3)
C23 C24 C25 121.5(3)
C26 C25 C24 121.3(4)
C27 C26 C25 116.8(4)
C27 C26 C29 121.9(4)
C25 C26 C29 121.2(4)
C26 C27 C28 122.7(4)
C27 C28 C23 120.6(4)
C35 C30 C31 117.8(3)
C35 C30 C10 121.8(3)
C31 C30 C10 120.4(3)
C32 C31 C30 120.2(3)
C31 C32 C33 122.4(3)
C32 C33 C34 116.8(3)
C32 C33 C36 122.6(3)
C34 C33 C36 120.6(3)
C35 C34 C33 120.9(3)
C34 C35 C30 121.8(3)
C42 C37 C38 117.6(3)
C42 C37 C15 122.5(3)
C38 C37 C15 119.9(3)
C39 C38 C37 120.9(3)
C40 C39 C38 121.3(3)
C39 C40 C41 117.9(3)
C39 C40 C43 121.1(3)
C41 C40 C43 121.0(3)
C42 C41 C40 120.9(3)
C41 C42 C37 121.4(3)
C45 C44 C49 117.6(3)
C45 C44 C20 121.9(3)
C49 C44 C20 120.5(3)
C44 C45 C46 120.6(3)
C47 C46 C45 122.5(3)
C46 C47 C48 116.7(3)
C46 C47 C50 122.2(3)
C48 C47 C50 120.9(3)
C49 C48 C47 121.1(4)
C48 C49 C44 121.5(3)
C4 N1 C21 120.5(3)
C4 N1 C1 107.9(2)
C21 N1 C1 130.8(3)
C6 N2 C9 108.3(2)
C6 N2 C21 119.6(3)
C9 N2 C21 132.1(3)
C14 N3 C11 107.7(2)
C14 N3 C22 120.5(3)
C11 N3 C22 131.6(3)
C16 N4 C19 107.5(2)
C16 N4 C22 119.8(3)
C19 N4 C22 132.4(3)

loop_
_geom_bond_atom_site_label_1
_geom_bond_atom_site_label_2
_geom_bond_distance
C1 C20 1.349(4)
C1 N1 1.430(4)
C1 C2 1.437(4)
C2 C3 1.340(5)
C3 C4 1.432(4)
C4 C5 1.365(5)
C4 N1 1.413(4)
C5 C6 1.419(5)
C5 C23 1.491(5)
C6 C7 1.388(4)
C6 N2 1.395(4)
C7 C8 1.387(5)
C8 C9 1.396(4)
C9 N2 1.397(4)
C9 C10 1.428(4)
C10 C11 1.364(4)
C10 C30 1.486(5)
C11 N3 1.412(4)
C11 C12 1.440(4)
C12 C13 1.341(4)
C13 C14 1.440(4)
C14 C15 1.366(4)
C14 N3 1.401(4)
C15 C16 1.424(4)
C15 C37 1.492(4)
C16 C17 1.383(4)
C16 N4 1.399(4)
C17 C18 1.395(4)
C18 C19 1.384(4)
C19 N4 1.400(4)
C19 C20 1.430(4)
C20 C44 1.503(4)
C21 C22 1.353(6)
C21 N1 1.427(4)
C21 N2 1.454(4)
C22 N4 1.451(4)
C22 N3 1.452(4)
C23 C24 1.383(5)
C23 C28 1.386(5)
C24 C25 1.385(5)
C25 C26 1.385(5)
C26 C27 1.364(6)
C26 C29 1.513(6)
C27 C28 1.384(6)
C30 C35 1.392(4)
C30 C31 1.400(4)
C31 C32 1.379(5)
C32 C33 1.400(5)
C33 C34 1.401(4)
C33 C36 1.498(5)
C34 C35 1.378(5)
C37 C42 1.391(4)
C37 C38 1.396(4)
C38 C39 1.384(5)
C39 C40 1.383(5)
C40 C41 1.394(5)
C40 C43 1.517(5)
C41 C42 1.380(5)
C44 C45 1.378(4)
C44 C49 1.385(5)
C45 C46 1.381(5)
C46 C47 1.375(5)
C47 C48 1.390(5)
C47 C50 1.511(5)
C48 C49 1.379(5)
C21A C22A 1.36(5)
